data_2003697
loop_
_publ_author_name
'Ianelli, S.'
'Nardelli, M.'
'Belletti, D.'
'Jamart-Gr\'egoire, B.'
'Caub\`ere, C.'
'Caub\`ere, P.'

_publ_section_title
;
 Conformation at the Amide N Atom of 1-Carboxamide Indole Derivatives
;
_journal_issue 7
_journal_name_full 'Acta Crystallographica Section C'
_journal_page_first 1341
_journal_page_last 1345
_journal_paper_doi 10.1107/S0108270195000837
_journal_volume 51
_journal_year 1995
_chemical_compound_source
;
chemical synthesis
;
_chemical_formula_analytical 'C17 H16 N2 O3'
_chemical_formula_sum 'C17 H16 N2 O3'
_chemical_formula_weight 296.33
_chemical_name_systematic
;
   N-3-methoxyphenyl-2-(5-methoxyindole)carboxamide
;
_space_group_IT_number 14
_symmetry_cell_setting monoclinic
_symmetry_space_group_name_Hall '-P 2ybc'
_symmetry_space_group_name_H-M 'P 1 21/c 1'
_cell_angle_alpha 90
_cell_angle_beta 99.94(1)
_cell_angle_gamma 90
_cell_formula_units_Z 4
_cell_length_a 6.926(1)
_cell_length_b 15.054(3)
_cell_length_c 14.471(2)
_cell_measurement_radiation CuK\a
_cell_measurement_reflns_used 30
_cell_measurement_temperature 293(2)
_cell_measurement_theta_max 34
_cell_measurement_theta_min 22
_cell_measurement_wavelength 1.54178
_cell_volume 1486.2(4)
_computing_cell_refinement 'LQPARM (Nardelli & Mangia, 1984)'
_computing_data_collection 'local programs'
_computing_data_reduction 'local programs'
_computing_molecular_graphics 'ORTEP (Johnson, 1965)'
_computing_publication_material
;
 PARST (Nardelli, 1983); PARSTCIF (Nardelli, 1991)
;
_computing_structure_refinement 'SHELXL93 (Sheldrick, 1993)'
_computing_structure_solution 'SHELXS86 (Sheldrick, 1986)'
_diffrn_ambient_temperature 293(2)
_diffrn_measurement_device 'Siemens-AED diffractometer'
_diffrn_measurement_method '\q/2\q scan'
_diffrn_radiation_monochromator Ni-filtered
_diffrn_radiation_source 'fine-focus sealed tube'
_diffrn_radiation_type CuK\a~1~
_diffrn_radiation_wavelength 1.5405620
_diffrn_reflns_av_R_equivalents 0.0170
_diffrn_reflns_av_sigmaI/netI 0.0349
_diffrn_reflns_limit_h_max 1
_diffrn_reflns_limit_h_min -8
_diffrn_reflns_limit_k_max 18
_diffrn_reflns_limit_k_min -18
_diffrn_reflns_limit_l_max 17
_diffrn_reflns_limit_l_min -16
_diffrn_reflns_number 2950
_diffrn_reflns_reduction_process
;
;
_diffrn_reflns_theta_max 70.14
_diffrn_reflns_theta_min 4.27
_diffrn_standards_decay_% 'within statistical fluctuation'
_diffrn_standards_interval_count 50
_diffrn_standards_number 1
_exptl_absorpt_coefficient_mu 0.714
_exptl_absorpt_correction_type none
_exptl_crystal_colour 'colourless, slightly brown'
_exptl_crystal_density_diffrn 1.324
_exptl_crystal_description
;
small tabular prisms
;
_exptl_crystal_F_000 624
_exptl_crystal_size_max 0.61
_exptl_crystal_size_mid 0.31
_exptl_crystal_size_min 0.26
_refine_diff_density_max 0.239
_refine_diff_density_min -0.207
_refine_ls_extinction_coef 0.007(1)
_refine_ls_extinction_method 'SHELXL93 (Sheldrick, 1993)'
_refine_ls_goodness_of_fit_all 0.921
_refine_ls_goodness_of_fit_obs 0.968
_refine_ls_hydrogen_treatment refall
_refine_ls_matrix_type full
_refine_ls_number_constraints 0
_refine_ls_number_parameters 264
_refine_ls_number_reflns 2841
_refine_ls_number_restraints 0
_refine_ls_restrained_S_all 0.921
_refine_ls_restrained_S_obs 0.968
_refine_ls_R_factor_all 0.0651
_refine_ls_R_factor_obs 0.0375
_refine_ls_shift/esd_max 0.010
_refine_ls_shift/esd_mean 0.001
_refine_ls_structure_factor_coef Fsqd
_refine_ls_weighting_details 'w = 1/[\s^2^(F~o~^2^) + (0.0630P)^2^]'
_refine_ls_weighting_scheme calc
_refine_ls_wR_factor_all 0.1096
_refine_ls_wR_factor_obs 0.0923
_reflns_number_observed 1913
_reflns_number_total 2841
_reflns_observed_criterion I>2\s(I)
_cod_data_source_file li1132.cif
_cod_data_source_block 1a
_cod_depositor_comments
;
The following automatic conversions were performed:

'_refine_ls_weighting_scheme' value 'w = 1/[\s^2^(F~o~^2^) +
(0.0630P)^2^]' was changed to 'calc'. New tag
'_refine_ls_weighting_details' was created. The value of the new tag
was set to 'w = 1/[\s^2^(F~o~^2^) + (0.0630P)^2^]'.

Automatic conversion script
Id: cif_fix_values 3143 2015-03-26 13:38:13Z robertas 
;
_cod_original_sg_symbol_H-M 'P 21/c'
_cod_database_code 2003697

loop_
_symmetry_equiv_pos_as_xyz
'x, y, z'
'x, -y+1/2, z+1/2'
'-x, -y, -z'
'-x, y-1/2, -z-1/2'

loop_
_atom_site_aniso_label
_atom_site_aniso_U_11
_atom_site_aniso_U_12
_atom_site_aniso_U_13
_atom_site_aniso_U_22
_atom_site_aniso_U_23
_atom_site_aniso_U_33
O1 0.0601(8) 0.0206(7) 0.0075(6) 0.0602(8) 0.0063(7) 0.0580(8)
O2 0.0605(8) 0.0068(6) 0.0135(6) 0.0609(8) 0.0143(7) 0.0450(7)
O3 0.0814(11) 0.0352(10) 0.0096(8) 0.1070(14) 0.0299(10) 0.0670(10)
N1 0.0543(9) 0.0041(7) 0.0111(7) 0.0468(8) 0.0069(7) 0.0427(8)
N2 0.0580(10) 0.0034(6) 0.0101(7) 0.0461(8) 0.0097(7) 0.0396(8)
C1 0.0595(15) 0.0440(18) 0.0120(13) 0.0989(21) 0.0154(14) 0.0915(21)
C2 0.0554(11) 0.0054(7) 0.0051(8) 0.0418(9) -0.0004(8) 0.0446(9)
C3 0.0656(13) 0.0091(8) 0.0164(9) 0.0512(11) 0.0027(9) 0.0467(10)
C4 0.0586(12) 0.0069(8) 0.0187(9) 0.0513(10) 0.0075(9) 0.0500(10)
C5 0.0542(11) -0.0002(7) 0.0080(7) 0.0380(8) 0.0001(7) 0.0399(8)
C6 0.0503(10) -0.0017(7) 0.0068(7) 0.0388(8) -0.0007(7) 0.0388(9)
C7 0.0521(11) 0.0033(7) 0.0071(8) 0.0470(10) 0.0013(8) 0.0443(10)
C8 0.0538(11) 0.0000(7) 0.0089(7) 0.0483(10) 0.0031(8) 0.0374(8)
C9 0.0548(10) -0.0011(7) 0.0085(7) 0.0422(9) -0.0021(8) 0.0353(8)
C10 0.0541(11) -0.0022(7) 0.0069(7) 0.0397(9) -0.0009(7) 0.0376(8)
C11 0.0614(11) 0.0000(7) 0.0097(8) 0.0417(9) 0.0023(8) 0.0369(8)
C12 0.0637(13) 0.0072(10) 0.0148(10) 0.0705(14) 0.0040(11) 0.0490(11)
C13 0.0765(16) 0.0151(12) 0.0244(12) 0.0921(17) 0.0018(13) 0.0552(13)
C14 0.0867(16) 0.0171(11) 0.0162(11) 0.0749(15) 0.0026(13) 0.0480(11)
C15 0.0719(14) 0.0076(8) 0.0074(10) 0.0552(11) 0.0081(10) 0.0482(11)
C16 0.0627(13) 0.0055(8) 0.0131(9) 0.0549(11) 0.0067(9) 0.0432(10)
C17 0.1023(24) 0.0412(18) -0.0010(16) 0.1062(25) 0.0204(21) 0.0724(18)

loop_
_atom_site_label
_atom_site_fract_x
_atom_site_fract_y
_atom_site_fract_z
_atom_site_U_iso_or_equiv
_atom_site_thermal_displace_type
_atom_site_calc_attached_atom
_atom_site_type_symbol
O1 0.1603(2) 0.68304(9) 0.7990(1) 0.0598(5) aniso . O
O2 -0.3915(2) 1.01255(9) 0.39329(9) 0.0550(5) aniso . O
O3 -0.5671(3) 1.1152(1) 0.0822(1) 0.0855(7) aniso . O
N1 -0.2856(2) 0.9035(1) 0.5465(1) 0.0476(5) aniso . N
N2 -0.1417(3) 0.9602(1) 0.3246(1) 0.0477(5) aniso . N
C1 0.3619(4) 0.6729(2) 0.7953(2) 0.0834(11) aniso . C
C2 0.0522(3) 0.7382(1) 0.7332(1) 0.0477(6) aniso . C
C3 -0.1292(3) 0.7644(1) 0.7558(1) 0.0537(7) aniso . C
C4 -0.2529(3) 0.8196(1) 0.6978(1) 0.0522(7) aniso . C
C5 -0.1928(3) 0.8488(1) 0.6159(1) 0.0440(6) aniso . C
C6 -0.0142(3) 0.8214(1) 0.5914(1) 0.0427(5) aniso . C
C7 0.1128(3) 0.7652(1) 0.6518(1) 0.0479(6) aniso . C
C8 -0.0046(3) 0.8605(1) 0.5025(1) 0.0464(6) aniso . C
C9 -0.1716(3) 0.9104(1) 0.4779(1) 0.0440(5) aniso . C
C10 -0.2438(3) 0.9658(1) 0.3957(1) 0.0439(6) aniso . C
C11 -0.1773(3) 1.0049(1) 0.2370(1) 0.0465(6) aniso . C
C12 -0.0217(4) 1.0106(2) 0.1883(2) 0.0604(8) aniso . C
C13 -0.0503(4) 1.0527(2) 0.1022(2) 0.0731(9) aniso . C
C14 -0.2288(4) 1.0889(2) 0.0637(2) 0.0693(8) aniso . C
C15 -0.3819(3) 1.0824(1) 0.1123(1) 0.0588(7) aniso . C
C16 -0.3580(3) 1.0395(1) 0.1990(1) 0.0531(6) aniso . C
C17 -0.6046(6) 1.1573(3) -0.0072(2) 0.0955(14) aniso . C
H1N -0.4006(36) 0.9334(16) 0.5479(16) 0.0684(70) iso N1 H
H2N -0.0360(32) 0.9268(13) 0.3329(14) 0.0494(56) iso N2 H
H3 -0.1643(28) 0.7427(13) 0.8165(14) 0.0495(52) iso C3 H
H4 -0.3726(34) 0.8412(15) 0.7122(16) 0.0658(64) iso C4 H
H7 0.2595(28) 0.7401(13) 0.6360(13) 0.0491(51) iso C7 H
H8 0.1186(31) 0.8550(15) 0.4639(15) 0.0625(60) iso C8 H
H11 0.4072(42) 0.6386(21) 0.8546(20) 0.1023(93) iso C1 H
H12 0.4354(41) 0.7263(20) 0.7902(20) 0.0922(93) iso C1 H
H13 0.3753(41) 0.6399(21) 0.7334(20) 0.0961(96) iso C1 H
H121 0.1077(37) 0.9854(16) 0.2204(18) 0.0782(74) iso C12 H
H131 0.0573(40) 1.0575(17) 0.0671(19) 0.0821(78) iso C13 H
H141 -0.2417(37) 1.1176(18) 0.0066(19) 0.0805(77) iso C14 H
H161 -0.4699(37) 1.0362(16) 0.2335(17) 0.0682(65) iso C16 H
H171 -0.7439(60) 1.1730(28) -0.0169(27) 0.148(15) iso C17 H
H172 -0.5629(61) 1.1179(27) -0.0607(29) 0.152(16) iso C17 H
H173 -0.5209(41) 1.2128(20) -0.0013(18) 0.0835(86) iso C17 H

loop_
_atom_type_symbol
_atom_type_description
_atom_type_scat_source
_atom_type_scat_dispersion_real
_atom_type_scat_dispersion_imag
'O ' 'Oxygen      ' 'Int. Tab. C, 4.2.6.8, 6.1.1.4' 0.0492 0.0322
'N ' 'Nitrogen    ' 'Int. Tab. C, 4.2.6.8, 6.1.1.4' 0.0311 0.0180
'C ' 'Carbon      ' 'Int. Tab. C, 4.2.6.8, 6.1.1.4' 0.0181 0.0091
'H ' 'Hydrogen    ' 'Int. Tab. C, 4.2.6.8, 6.1.1.4' 0.0000 0.0000

loop_
_geom_angle_atom_site_label_1
_geom_angle_atom_site_label_2
_geom_angle_atom_site_label_3
_geom_angle
_geom_angle_publ_flag
C1 O1 C2 117.4(2) no
C15 O3 C17 117.4(2) no
C9 N1 H1N 126.0(10) no
C5 N1 H1N 125.0(10) no
C5 N1 C9 108.6(2) no
C11 N2 H2N 114.0(10) no
C10 N2 H2N 118.0(10) no
C10 N2 C11 128.3(2) no
O1 C1 H13 109(2) no
O1 C1 H12 117(2) no
O1 C1 H11 101(2) no
H12 C1 H13 102(2) no
H11 C1 H13 115(2) no
H11 C1 H12 114(2) no
O1 C2 C7 123.8(2) no
O1 C2 C3 114.1(2) no
C3 C2 C7 122.1(2) no
C2 C3 H3 118.0(10) no
C2 C3 C4 121.1(2) no
C4 C3 H3 121.0(10) no
C3 C4 H4 124.0(10) no
C3 C4 C5 117.7(2) no
C5 C4 H4 119.0(10) no
N1 C5 C4 129.9(2) no
C4 C5 C6 121.8(2) no
N1 C5 C6 108.2(2) no
C5 C6 C8 106.7(2) no
C5 C6 C7 120.1(2) no
C7 C6 C8 133.3(2) no
C2 C7 C6 117.2(2) no
C6 C7 H7 124.0(10) no
C2 C7 H7 119.0(10) no
C6 C8 H8 126.0(10) no
C6 C8 C9 106.9(2) no
C9 C8 H8 127.0(10) no
N1 C9 C8 109.6(2) no
C8 C9 C10 132.4(2) no
N1 C9 C10 118.1(2) no
N2 C10 C9 115.7(2) no
O2 C10 C9 120.7(2) no
O2 C10 N2 123.6(2) no
N2 C11 C16 122.8(2) no
N2 C11 C12 117.0(2) no
C12 C11 C16 120.2(2) no
C11 C12 H121 117.0(10) no
C11 C12 C13 118.9(2) no
C13 C12 H121 124.0(10) no
C12 C13 H131 120(2) no
C12 C13 C14 121.7(2) no
C14 C13 H131 118(2) no
C13 C14 H141 119(2) no
C13 C14 C15 118.9(2) no
C15 C14 H141 122(2) no
O3 C15 C14 125.1(2) no
C14 C15 C16 120.7(2) no
O3 C15 C16 114.2(2) no
C11 C16 C15 119.5(2) no
C15 C16 H161 120.0(10) no
C11 C16 H161 121.0(10) no
O3 C17 H173 106.0(10) no
O3 C17 H172 113(2) no
O3 C17 H171 105(2) no
H172 C17 H173 108(3) no
H171 C17 H173 110(3) no
H171 C17 H172 115(3) no

loop_
_geom_bond_atom_site_label_1
_geom_bond_atom_site_label_2
_geom_bond_distance
_geom_bond_publ_flag
O1 C1 1.414(3) no
O1 C2 1.382(2) no
O2 C10 1.237(2) no
O3 C15 1.373(3) no
O3 C17 1.425(4) no
N1 C5 1.370(2) no
N1 C9 1.375(3) no
N1 H1N 0.92(2) no
N2 C10 1.348(3) no
N2 C11 1.418(2) no
N2 H2N 0.88(2) no
C1 H11 1.00(2) no
C1 H12 0.96(3) no
C1 H13 1.04(3) no
C2 C3 1.408(3) no
C2 C7 1.379(3) no
C3 C4 1.372(3) no
C3 H3 1.01(2) no
C4 C5 1.393(3) no
C4 H4 0.95(2) no
C5 C6 1.407(3) no
C6 C7 1.410(2) no
C6 C8 1.427(3) no
C7 H7 1.14(2) no
C8 C9 1.373(3) no
C8 H8 1.10(2) no
C9 C10 1.469(2) no
C11 C12 1.389(3) no
C11 C16 1.380(3) no
C12 C13 1.381(3) no
C12 H121 1.01(2) no
C13 C14 1.378(4) no
C13 H131 0.97(3) no
C14 C15 1.374(4) no
C14 H141 0.92(2) no
C15 C16 1.396(3) no
C16 H161 0.99(2) no
C17 H171 0.98(4) no
C17 H172 1.05(4) no
C17 H173 1.01(3) no

loop_
_geom_contact_atom_site_label_1
_geom_contact_atom_site_label_2
_geom_contact_distance
O2 N1 2.755(2)
O2 C11 2.913(3)
O2 C16 2.890(2)
N1 C4 2.503(3)
N2 C8 2.990(2)
C1 C7 2.826(4)
C2 C5 2.746(2)
C3 C6 2.773(3)
C4 C7 2.849(3)
C7 C8 2.605(3)
C8 C10 2.600(2)
C11 C14 2.777(3)
C12 C15 2.767(3)
C13 C16 2.752(4)
C14 C17 2.822(5)
